data_4126478
loop_
_publ_author_name
'Fujiwara, Yu-Ichi'
'Kadota, Kentaro'
'Nagarkar, Sanjog S.'
'Tobori, Prof Norio'
'Kitagawa, Susumu'
'Horike, Satoshi'

_publ_section_title
;
 Synthesis of Oligodiacetylene Derivatives from Flexible Porous
 Coordination Frameworks.
;
_journal_name_full 'Journal of the American Chemical Society'
_journal_paper_doi 10.1021/jacs.7b07699
_journal_year 2017
_chemical_formula_moiety 'C22 H12 Cu N2 O4'
_chemical_formula_sum 'C22 H12 Cu N2 O4'
_chemical_formula_weight 431.88
_space_group_crystal_system triclinic
_space_group_IT_number 2
_space_group_name_Hall '-P 1'
_space_group_name_H-M_alt 'P -1'
_symmetry_space_group_name_Hall '-P 1'
_symmetry_space_group_name_H-M 'P -1'
_atom_sites_solution_hydrogens geom
_atom_sites_solution_primary direct
_atom_sites_solution_secondary difmap
_audit_creation_method SHELXL-2017/1
_cell_angle_alpha 87.602(17)
_cell_angle_beta 88.566(16)
_cell_angle_gamma 77.818(9)
_cell_formula_units_Z 2
_cell_length_a 9.215(4)
_cell_length_b 10.116(4)
_cell_length_c 13.616(6)
_cell_measurement_reflns_used 3584
_cell_measurement_temperature 293(2)
_cell_measurement_theta_max 27.4507
_cell_measurement_theta_min 3.0504
_cell_volume 1239.4(9)
_computing_cell_refinement 'CrystalClear (Rigaku Inc., 2008)'
_computing_data_collection 'CrystalClear (Rigaku Inc., 2008)'
_computing_data_reduction 'CrystalClear (Rigaku Inc., 2008)'
_computing_structure_refinement 'SHELXL-2017/1 (Sheldrick, 2017)'
_diffrn_ambient_temperature 293(2)
_diffrn_measured_fraction_theta_full 0.996
_diffrn_measured_fraction_theta_max 0.990
_diffrn_measurement_device_type 'Saturn724+ (4x4 bin mode)'
_diffrn_measurement_method dtprofit.ref
_diffrn_radiation_type MoK\a
_diffrn_radiation_wavelength 0.71075
_diffrn_reflns_av_R_equivalents 0.0452
_diffrn_reflns_av_unetI/netI 0.0541
_diffrn_reflns_Laue_measured_fraction_full 0.996
_diffrn_reflns_Laue_measured_fraction_max 0.990
_diffrn_reflns_limit_h_max 11
_diffrn_reflns_limit_h_min -11
_diffrn_reflns_limit_k_max 13
_diffrn_reflns_limit_k_min -13
_diffrn_reflns_limit_l_max 17
_diffrn_reflns_limit_l_min -17
_diffrn_reflns_number 14947
_diffrn_reflns_point_group_measured_fraction_full 0.996
_diffrn_reflns_point_group_measured_fraction_max 0.990
_diffrn_reflns_theta_full 25.242
_diffrn_reflns_theta_max 27.497
_diffrn_reflns_theta_min 3.050
_diffrn_source 'Rotating Anode'
_diffrn_standards_decay_% 0
_diffrn_standards_interval_count 0
_diffrn_standards_number none
_exptl_absorpt_coefficient_mu 0.905
_exptl_absorpt_correction_T_max 0.8397
_exptl_absorpt_correction_T_min 0.8397
_exptl_absorpt_correction_type multi-scan
_exptl_absorpt_process_details 'REQAB (Rigaku, 1998)'
_exptl_crystal_colour 'pale blue'
_exptl_crystal_density_diffrn 1.157
_exptl_crystal_density_method 'not measured'
_exptl_crystal_description plate
_exptl_crystal_F_000 438
_exptl_crystal_size_max 0.1
_exptl_crystal_size_mid 0.03
_exptl_crystal_size_min 0.02
_refine_diff_density_max 1.362
_refine_diff_density_min -0.760
_refine_diff_density_rms 0.089
_refine_ls_extinction_method none
_refine_ls_goodness_of_fit_ref 1.048
_refine_ls_hydrogen_treatment constr
_refine_ls_matrix_type full
_refine_ls_number_parameters 262
_refine_ls_number_reflns 5634
_refine_ls_number_restraints 0
_refine_ls_restrained_S_all 1.048
_refine_ls_R_factor_all 0.0623
_refine_ls_R_factor_gt 0.0513
_refine_ls_shift/su_max 0.002
_refine_ls_shift/su_mean 0.000
_refine_ls_structure_factor_coef Fsqd
_refine_ls_weighting_details 'w=1/[\s^2^(Fo^2^)+(0.0894P)^2^] where P=(Fo^2^+2Fc^2^)/3'
_refine_ls_weighting_scheme calc
_refine_ls_wR_factor_gt 0.1360
_refine_ls_wR_factor_ref 0.1449
_reflns_Friedel_coverage 0.000
_reflns_number_gt 4617
_reflns_number_total 5634
_reflns_threshold_expression 'I > 2\s(I)'
_cod_data_source_file CuCID-24.cif
_cod_data_source_block ydkr_a
_cod_original_cell_volume 1239.5(10)
_cod_database_code 4126478
_shelx_shelxl_version_number 2017/1
_shelx_space_group_comment
;
The symmetry employed for this shelxl refinement is uniquely defined
by the following loop, which should always be used as a source of
symmetry information in preference to the above space-group names.
They are only intended as comments.
;
_platon_squeeze_void_probe_radius 1.20

loop_
_space_group_symop_operation_xyz
'x, y, z'
'-x, -y, -z'

loop_
_atom_site_label
_atom_site_type_symbol
_atom_site_fract_x
_atom_site_fract_y
_atom_site_fract_z
_atom_site_U_iso_or_equiv
_atom_site_adp_type
_atom_site_occupancy
_atom_site_site_symmetry_order
_atom_site_calc_flag
_atom_site_refinement_flags_posn
_atom_site_refinement_flags_adp
Cu1 Cu 0.65716(3) 1.11823(3) 0.03301(2) 0.01822(13) Uani 1 1 d . .
O1 O 0.7529(2) 0.92750(18) 0.05744(14) 0.0220(4) Uani 1 1 d . .
O2 O 0.6488(2) 0.32107(17) 0.03643(13) 0.0199(4) Uani 1 1 d . .
O3 O 0.5533(2) 0.83446(19) 0.05013(15) 0.0267(4) Uani 1 1 d . .
O4 O 0.8521(2) 0.20976(19) 0.11124(16) 0.0316(5) Uani 1 1 d . .
N1 N -0.2418(2) 1.1150(2) 0.89819(16) 0.0177(4) Uani 1 1 d . .
N2 N 0.5369(3) 1.1264(2) 0.16086(16) 0.0215(5) Uani 1 1 d . .
C1 C 0.6889(3) 0.8274(2) 0.05999(18) 0.0179(5) Uani 1 1 d . .
C2 C -0.1222(3) 1.0199(3) 0.87538(19) 0.0204(5) Uani 1 1 d . .
H1 H -0.087726 0.950733 0.921529 0.025 Uiso 1 1 calc R U
C3 C -0.2914(3) 1.2149(3) 0.8308(2) 0.0240(6) Uani 1 1 d . .
H2 H -0.374775 1.280704 0.846068 0.029 Uiso 1 1 calc R U
C4 C 0.7873(3) 0.6910(3) 0.0808(2) 0.0219(5) Uani 1 1 d . .
C5 C 0.7720(3) 0.3174(3) 0.0798(2) 0.0204(5) Uani 1 1 d . .
C6 C -0.0478(3) 1.0208(3) 0.7854(2) 0.0235(6) Uani 1 1 d . .
H3 H 0.033797 0.952269 0.771596 0.028 Uiso 1 1 calc R U
C7 C 0.4161(3) 1.2270(3) 0.1711(2) 0.0256(6) Uani 1 1 d . .
H4 H 0.397292 1.295168 0.122268 0.031 Uiso 1 1 calc R U
C8 C 0.7315(3) 0.5737(3) 0.07182(19) 0.0200(5) Uani 1 1 d . .
H5 H 0.634221 0.580070 0.052270 0.024 Uiso 1 1 calc R U
C9 C -0.0964(3) 1.1251(3) 0.7159(2) 0.0225(5) Uani 1 1 d . .
C10 C 0.8225(3) 0.4471(3) 0.0923(2) 0.0226(6) Uani 1 1 d . .
C11 C -0.2228(3) 1.2229(3) 0.7397(2) 0.0270(6) Uani 1 1 d . .
H6 H -0.260367 1.292750 0.694727 0.032 Uiso 1 1 calc R U
C12 C 0.5632(4) 1.0287(3) 0.2320(2) 0.0340(7) Uani 1 1 d . .
H7 H 0.646537 0.959146 0.226206 0.041 Uiso 1 1 calc R U
C13 C -0.0143(3) 1.1312(3) 0.6262(2) 0.0299(6) Uani 1 1 d . .
C14 C 0.3191(3) 1.2340(3) 0.2507(2) 0.0307(7) Uani 1 1 d . .
H8 H 0.238347 1.306242 0.255733 0.037 Uiso 1 1 calc R U
C15 C 0.1595(4) 1.1317(3) 0.4745(2) 0.0347(7) Uani 1 1 d . .
C16 C 0.0662(4) 1.1316(3) 0.5546(2) 0.0343(7) Uani 1 1 d . .
C17 C 0.9329(3) 0.6814(3) 0.1100(2) 0.0282(6) Uani 1 1 d . .
H9 H 0.969979 0.759422 0.115201 0.034 Uiso 1 1 calc R U
C18 C 0.3442(3) 1.1311(3) 0.3228(2) 0.0318(7) Uani 1 1 d . .
C19 C 1.0236(3) 0.5547(3) 0.1317(3) 0.0342(7) Uani 1 1 d . .
H10 H 1.120681 0.548226 0.151641 0.041 Uiso 1 1 calc R U
C20 C 0.4706(4) 1.0278(3) 0.3137(2) 0.0423(8) Uani 1 1 d . .
H11 H 0.492456 0.959141 0.362037 0.051 Uiso 1 1 calc R U
C21 C 0.9682(3) 0.4396(3) 0.1232(2) 0.0296(7) Uani 1 1 d . .
H12 H 1.028284 0.355458 0.138219 0.035 Uiso 1 1 calc R U
C22 C 0.2439(4) 1.1330(3) 0.4055(2) 0.0372(7) Uani 1 1 d . .

loop_
_atom_site_aniso_label
_atom_site_aniso_U_11
_atom_site_aniso_U_22
_atom_site_aniso_U_33
_atom_site_aniso_U_23
_atom_site_aniso_U_13
_atom_site_aniso_U_12
Cu1 0.02120(19) 0.01022(18) 0.0226(2) 0.00038(12) 0.00313(12) -0.00240(12)
O1 0.0225(9) 0.0136(9) 0.0298(10) 0.0016(7) 0.0049(8) -0.0049(7)
O2 0.0238(9) 0.0104(8) 0.0259(10) -0.0006(7) -0.0003(7) -0.0042(7)
O3 0.0194(10) 0.0192(10) 0.0411(12) 0.0030(8) -0.0042(8) -0.0035(7)
O4 0.0331(11) 0.0123(9) 0.0492(13) 0.0054(9) -0.0124(9) -0.0040(8)
N1 0.0197(11) 0.0113(10) 0.0209(11) 0.0013(8) 0.0001(8) -0.0010(8)
N2 0.0278(12) 0.0115(10) 0.0250(12) 0.0001(8) 0.0044(9) -0.0040(9)
C1 0.0221(13) 0.0129(12) 0.0185(13) 0.0015(9) 0.0025(9) -0.0044(9)
C2 0.0215(13) 0.0148(12) 0.0232(14) 0.0000(10) 0.0015(10) 0.0000(10)
C3 0.0243(14) 0.0183(13) 0.0257(14) 0.0050(11) 0.0013(11) 0.0026(10)
C4 0.0204(13) 0.0134(12) 0.0311(15) -0.0022(10) -0.0005(10) -0.0012(10)
C5 0.0199(13) 0.0130(12) 0.0273(14) -0.0006(10) 0.0011(10) -0.0014(9)
C6 0.0220(13) 0.0192(13) 0.0273(14) -0.0009(11) 0.0060(10) -0.0004(10)
C7 0.0255(14) 0.0233(14) 0.0267(15) -0.0019(11) 0.0079(11) -0.0027(11)
C8 0.0182(12) 0.0154(12) 0.0273(14) 0.0021(10) -0.0022(10) -0.0058(10)
C9 0.0279(14) 0.0204(13) 0.0191(13) 0.0010(10) 0.0016(10) -0.0055(11)
C10 0.0204(13) 0.0158(13) 0.0321(15) 0.0005(11) -0.0049(10) -0.0050(10)
C11 0.0298(15) 0.0235(14) 0.0255(15) 0.0060(11) -0.0014(11) -0.0017(11)
C12 0.0445(18) 0.0212(15) 0.0309(16) 0.0053(12) 0.0116(13) 0.0031(13)
C13 0.0321(16) 0.0269(15) 0.0291(16) 0.0032(12) 0.0033(12) -0.0036(12)
C14 0.0254(15) 0.0324(16) 0.0316(16) -0.0034(13) 0.0072(12) -0.0004(12)
C15 0.0378(18) 0.0343(17) 0.0317(17) -0.0017(13) 0.0067(13) -0.0078(14)
C16 0.0398(18) 0.0315(17) 0.0302(16) 0.0044(13) 0.0091(13) -0.0065(13)
C17 0.0271(15) 0.0174(14) 0.0414(18) -0.0043(12) -0.0040(12) -0.0064(11)
C18 0.0370(17) 0.0306(16) 0.0299(16) -0.0002(13) 0.0093(13) -0.0126(13)
C19 0.0246(15) 0.0226(15) 0.055(2) 0.0011(14) -0.0080(13) -0.0043(12)
C20 0.064(2) 0.0242(16) 0.0340(18) 0.0071(13) 0.0166(16) -0.0020(15)
C21 0.0258(15) 0.0132(13) 0.0490(19) 0.0029(12) -0.0093(13) -0.0024(11)
C22 0.047(2) 0.0338(18) 0.0311(17) -0.0034(13) 0.0106(14) -0.0107(14)

loop_
_atom_type_symbol
_atom_type_description
_atom_type_scat_dispersion_real
_atom_type_scat_dispersion_imag
_atom_type_scat_source
C C 0.0033 0.0016 'International Tables Vol C Tables 4.2.6.8 and 6.1.1.4'
H H 0.0000 0.0000 'International Tables Vol C Tables 4.2.6.8 and 6.1.1.4'
O O 0.0106 0.0060 'International Tables Vol C Tables 4.2.6.8 and 6.1.1.4'
N N 0.0061 0.0033 'International Tables Vol C Tables 4.2.6.8 and 6.1.1.4'
Cu Cu 0.3201 1.2651 'International Tables Vol C Tables 4.2.6.8 and 6.1.1.4'

loop_
_geom_angle_atom_site_label_1
_geom_angle_atom_site_label_2
_geom_angle_atom_site_label_3
_geom_angle
_geom_angle_site_symmetry_1
_geom_angle_site_symmetry_3
O1 Cu1 N2 92.90(8) . .
O1 Cu1 N1 89.95(8) . 1_654
N2 Cu1 N1 174.39(8) . 1_654
O1 Cu1 O2 153.18(8) . 1_565
N2 Cu1 O2 90.00(8) . 1_565
N1 Cu1 O2 89.63(8) 1_654 1_565
O1 Cu1 O3 118.38(8) . 2_675
N2 Cu1 O3 89.36(9) . 2_675
N1 Cu1 O3 85.04(8) 1_654 2_675
O2 Cu1 O3 88.29(7) 1_565 2_675
C1 O1 Cu1 126.17(17) . .
C5 O2 Cu1 98.90(15) . 1_545
C1 O3 Cu1 153.90(18) . 2_675
C2 N1 C3 118.4(2) . .
C2 N1 Cu1 122.04(17) . 1_456
C3 N1 Cu1 119.45(17) . 1_456
C12 N2 C7 117.9(2) . .
C12 N2 Cu1 122.92(19) . .
C7 N2 Cu1 118.89(18) . .
O3 C1 O1 125.6(2) . .
O3 C1 C4 118.5(2) . .
O1 C1 C4 115.8(2) . .
N1 C2 C6 122.5(2) . .
N1 C2 H1 118.8 . .
C6 C2 H1 118.7 . .
N1 C3 C11 122.4(2) . .
N1 C3 H2 118.8 . .
C11 C3 H2 118.8 . .
C17 C4 C8 120.1(2) . .
C17 C4 C1 120.1(2) . .
C8 C4 C1 119.8(2) . .
O4 C5 O2 122.5(2) . .
O4 C5 C10 118.5(2) . .
O2 C5 C10 119.0(2) . .
C9 C6 C2 119.6(2) . .
C9 C6 H3 120.2 . .
C2 C6 H3 120.2 . .
N2 C7 C14 123.3(3) . .
N2 C7 H4 118.4 . .
C14 C7 H4 118.4 . .
C10 C8 C4 119.7(2) . .
C10 C8 H5 120.1 . .
C4 C8 H5 120.1 . .
C6 C9 C11 117.6(2) . .
C6 C9 C13 119.6(2) . .
C11 C9 C13 122.8(2) . .
C8 C10 C21 119.3(2) . .
C8 C10 C5 122.4(2) . .
C21 C10 C5 118.2(2) . .
C3 C11 C9 119.5(2) . .
C3 C11 H6 120.3 . .
C9 C11 H6 120.3 . .
N2 C12 C20 122.4(3) . .
N2 C12 H7 118.8 . .
C20 C12 H7 118.8 . .
C16 C13 C9 174.4(3) . .
C7 C14 C18 118.8(3) . .
C7 C14 H8 120.6 . .
C18 C14 H8 120.6 . .
C22 C15 C16 178.4(4) . .
C13 C16 C15 179.0(3) . .
C4 C17 C19 120.2(3) . .
C4 C17 H9 119.9 . .
C19 C17 H9 119.9 . .
C14 C18 C20 118.2(3) . .
C14 C18 C22 120.5(3) . .
C20 C18 C22 121.3(3) . .
C21 C19 C17 119.6(3) . .
C21 C19 H10 120.2 . .
C17 C19 H10 120.2 . .
C12 C20 C18 119.4(3) . .
C12 C20 H11 120.3 . .
C18 C20 H11 120.3 . .
C19 C21 C10 121.1(3) . .
C19 C21 H12 119.5 . .
C10 C21 H12 119.5 . .
C15 C22 C18 178.6(4) . .

loop_
_geom_bond_atom_site_label_1
_geom_bond_atom_site_label_2
_geom_bond_distance
_geom_bond_site_symmetry_2
Cu1 O1 1.9631(19) .
Cu1 N2 2.035(2) .
Cu1 N1 2.036(2) 1_654
Cu1 O2 2.0394(19) 1_565
Cu1 O3 2.223(2) 2_675
O1 C1 1.273(3) .
O2 C5 1.285(3) .
O3 C1 1.247(3) .
O4 C5 1.245(3) .
N1 C2 1.340(3) .
N1 C3 1.349(3) .
N2 C12 1.343(4) .
N2 C7 1.349(3) .
C1 C4 1.503(3) .
C2 C6 1.389(4) .
C2 H1 0.9300 .
C3 C11 1.385(4) .
C3 H2 0.9300 .
C4 C17 1.391(4) .
C4 C8 1.400(4) .
C5 C10 1.500(4) .
C6 C9 1.396(4) .
C6 H3 0.9300 .
C7 C14 1.382(4) .
C7 H4 0.9300 .
C8 C10 1.396(4) .
C8 H5 0.9300 .
C9 C11 1.401(4) .
C9 C13 1.426(4) .
C10 C21 1.403(4) .
C11 H6 0.9300 .
C12 C20 1.386(4) .
C12 H7 0.9300 .
C13 C16 1.210(4) .
C14 C18 1.388(4) .
C14 H8 0.9300 .
C15 C22 1.206(4) .
C15 C16 1.372(4) .
C17 C19 1.399(4) .
C17 H9 0.9300 .
C18 C20 1.398(4) .
C18 C22 1.436(4) .
C19 C21 1.376(4) .
C19 H10 0.9300 .
C20 H11 0.9300 .
C21 H12 0.9300 .

loop_
_geom_torsion_atom_site_label_1
_geom_torsion_atom_site_label_2
_geom_torsion_atom_site_label_3
_geom_torsion_atom_site_label_4
_geom_torsion
_geom_torsion_site_symmetry_1
Cu1 O3 C1 O1 64.0(5) 2_675
Cu1 O3 C1 C4 -118.6(4) 2_675
Cu1 O1 C1 O3 -2.2(4) .
Cu1 O1 C1 C4 -179.63(16) .
C3 N1 C2 C6 0.2(4) .
Cu1 N1 C2 C6 -176.6(2) 1_456
C2 N1 C3 C11 -0.5(4) .
Cu1 N1 C3 C11 176.4(2) 1_456
O3 C1 C4 C17 -168.2(3) .
O1 C1 C4 C17 9.4(4) .
O3 C1 C4 C8 11.1(4) .
O1 C1 C4 C8 -171.3(2) .
Cu1 O2 C5 O4 -4.3(3) 1_545
Cu1 O2 C5 C10 175.1(2) 1_545
N1 C2 C6 C9 1.1(4) .
C12 N2 C7 C14 -0.1(4) .
Cu1 N2 C7 C14 173.4(2) .
C17 C4 C8 C10 0.0(4) .
C1 C4 C8 C10 -179.2(2) .
C2 C6 C9 C11 -2.0(4) .
C2 C6 C9 C13 175.8(3) .
C4 C8 C10 C21 1.0(4) .
C4 C8 C10 C5 -177.2(2) .
O4 C5 C10 C8 -171.0(3) .
O2 C5 C10 C8 9.5(4) .
O4 C5 C10 C21 10.8(4) .
O2 C5 C10 C21 -168.6(3) .
N1 C3 C11 C9 -0.5(4) .
C6 C9 C11 C3 1.8(4) .
C13 C9 C11 C3 -176.0(3) .
C7 N2 C12 C20 0.6(5) .
Cu1 N2 C12 C20 -172.6(3) .
N2 C7 C14 C18 -1.5(5) .
C8 C4 C17 C19 -0.8(4) .
C1 C4 C17 C19 178.5(3) .
C7 C14 C18 C20 2.7(5) .
C7 C14 C18 C22 -178.6(3) .
C4 C17 C19 C21 0.4(5) .
N2 C12 C20 C18 0.6(6) .
C14 C18 C20 C12 -2.3(5) .
C22 C18 C20 C12 179.0(3) .
C17 C19 C21 C10 0.6(5) .
C8 C10 C21 C19 -1.3(5) .
C5 C10 C21 C19 176.9(3) .

loop_
_platon_squeeze_void_nr
_platon_squeeze_void_average_x
_platon_squeeze_void_average_y
_platon_squeeze_void_average_z
_platon_squeeze_void_volume
_platon_squeeze_void_count_electrons
_platon_squeeze_void_content
1 -0.120 0.500 0.500 415 103 ' '
